data_1540804
loop_
_publ_author_name
'Yu Shucheng'
'Spain, I.L.'

_publ_section_title
;
 Polymorphism and the crystal structures of In Sb at elevated temperature
 and pressure
;
_journal_name_full 'Journal of Applied Physics'
_journal_page_first 4741
_journal_page_last 4745
_journal_volume 49
_journal_year 1978
_chemical_formula_sum 'In Sb'
_space_group_IT_number 25
_symmetry_space_group_name_Hall 'P 2 -2'
_symmetry_space_group_name_H-M 'P m m 2'
_cell_angle_alpha 90
_cell_angle_beta 90
_cell_angle_gamma 90
_cell_formula_units_Z 1
_cell_length_a 5.618
_cell_length_b 2.919
_cell_length_c 3.066
_cell_volume 50.279
_citation_journal_id_ASTM JAPIAU
_cod_data_source_file YuShucheng_JAPIAU_1978_1243.cif
_cod_data_source_block In1Sb1
_cod_original_cell_volume 50.27916
_cod_original_formula_sum 'In1 Sb1'
_cod_database_code 1540804

loop_
_symmetry_equiv_pos_as_xyz
x,y,z
-x,-y,z
-x,y,z
x,-y,z

loop_
_atom_site_label
_atom_site_type_symbol
_atom_site_fract_x
_atom_site_fract_y
_atom_site_fract_z
_atom_site_occupancy
_atom_site_U_iso_or_equiv
In1 In+3 0 0 0 1 0.0
Sb1 Sb-3 0.5 0 0.25 1 0.0
